data_7238874
loop_
_publ_author_name
'Yang, Wei'
'Gou, Gao-Zhang'
'Wang, Yi'
'Fu, Wen-Fu'

_publ_section_title
;
 Abnormal bis-NHC mediated aerial oxidation of arylaldehydes: highly
 efficient transformation of arylaldehydes to the corresponding carboxylic
 acids catalyzed by organic catalysts
;
_journal_issue 18
_journal_name_full 'RSC Advances'
_journal_page_first 6334
_journal_paper_doi 10.1039/c3ra00046j
_journal_volume 3
_journal_year 2013
_chemical_formula_sum 'C26 H32 Br2 N4'
_chemical_formula_weight 560.38
_space_group_IT_number 33
_space_group_name_Hall 'P 2c -2n'
_space_group_name_H-M_alt 'P n a 21'
_symmetry_cell_setting orthorhombic
_symmetry_space_group_name_H-M 'P n a 21'
_atom_sites_solution_hydrogens geom
_atom_sites_solution_primary direct
_atom_sites_solution_secondary difmap
_audit_creation_method SHELXL-97
_cell_angle_alpha 90.00
_cell_angle_beta 90.00
_cell_angle_gamma 90.00
_cell_formula_units_Z 4
_cell_length_a 18.050(4)
_cell_length_b 6.7540(14)
_cell_length_c 21.429(4)
_cell_measurement_reflns_used 8031
_cell_measurement_temperature 293(2)
_cell_measurement_theta_max 27.4
_cell_measurement_theta_min 3.0
_cell_volume 2612.4(9)
_computing_cell_refinement PROCESS-AUTO
_computing_data_collection PROCESS-AUTO
_computing_data_reduction PROCESS-AUTO
_computing_molecular_graphics 'Bruker SHELXTL'
_computing_publication_material 'Bruker SHELXTL'
_computing_structure_refinement 'SHELXL-97 (Sheldrick, 1997)'
_computing_structure_solution 'SHELXS-97 (Sheldrick, 1990)'
_diffrn_ambient_temperature 293(2)
_diffrn_measured_fraction_theta_full 0.995
_diffrn_measured_fraction_theta_max 0.995
_diffrn_measurement_device_type RAXIS-RAPID
_diffrn_measurement_method '\w scans'
_diffrn_radiation_monochromator graphite
_diffrn_radiation_source 'fine-focus sealed tube'
_diffrn_radiation_type MoK\a
_diffrn_radiation_wavelength 0.71073
_diffrn_reflns_av_R_equivalents 0.0760
_diffrn_reflns_av_sigmaI/netI 0.0732
_diffrn_reflns_limit_h_max 23
_diffrn_reflns_limit_h_min -21
_diffrn_reflns_limit_k_max 8
_diffrn_reflns_limit_k_min -8
_diffrn_reflns_limit_l_max 27
_diffrn_reflns_limit_l_min -27
_diffrn_reflns_number 22541
_diffrn_reflns_theta_full 27.46
_diffrn_reflns_theta_max 27.46
_diffrn_reflns_theta_min 3.16
_exptl_absorpt_coefficient_mu 3.123
_exptl_absorpt_correction_T_max 0.6349
_exptl_absorpt_correction_T_min 0.5466
_exptl_absorpt_correction_type multi-scan
_exptl_absorpt_process_details PROCESS-AUTO
_exptl_crystal_density_diffrn 1.425
_exptl_crystal_density_method 'not measured'
_exptl_crystal_F_000 1144
_exptl_crystal_size_max 0.22
_exptl_crystal_size_mid 0.18
_exptl_crystal_size_min 0.16
_refine_diff_density_max 1.240
_refine_diff_density_min -0.988
_refine_diff_density_rms 0.103
_refine_ls_abs_structure_details 'Flack H D (1983), Acta Cryst. A39, 876-881'
_refine_ls_abs_structure_Flack 0.514(18)
_refine_ls_extinction_method none
_refine_ls_goodness_of_fit_ref 1.064
_refine_ls_hydrogen_treatment constr
_refine_ls_matrix_type full
_refine_ls_number_parameters 295
_refine_ls_number_reflns 5850
_refine_ls_number_restraints 1
_refine_ls_restrained_S_all 1.064
_refine_ls_R_factor_all 0.1203
_refine_ls_R_factor_gt 0.0553
_refine_ls_shift/su_max 0.002
_refine_ls_shift/su_mean 0.000
_refine_ls_structure_factor_coef Fsqd
_refine_ls_weighting_details 'calc w=1/[\s^2^(Fo^2^)+(0.0827P)^2^+0.1449P] where P=(Fo^2^+2Fc^2^)/3'
_refine_ls_weighting_scheme calc
_refine_ls_wR_factor_gt 0.1322
_refine_ls_wR_factor_ref 0.1715
_reflns_number_gt 3248
_reflns_number_total 5850
_reflns_threshold_expression >2sigma(I)
_cod_data_source_file c3ra00046j.txt
_cod_data_source_block sa
_cod_depositor_comments
;
The following automatic conversions were performed:

data item '_symmetry_cell_setting' value 'Orthorhombic' was changed
to 'orthorhombic' in accordance with the
/home/saulius/struct/COD-crude-data/automatic-downloads/DataCite-retrospective/RSC/depositions/lib/dictionaries/cif_core.dic
dictionary named 'cif_core.dic' version 2.4.2 last updated on
2011-04-26.

Automatic conversion script
Id: cif_fix_values 6909 2019-04-08 15:41:33Z antanas 
;
_cod_original_cell_volume 2612.5(9)
_cod_original_sg_symbol_H-M Pna2(1)
_cod_database_code 7238874

loop_
_symmetry_equiv_pos_as_xyz
'x, y, z'
'-x, -y, z+1/2'
'x+1/2, -y+1/2, z'
'-x+1/2, y+1/2, z+1/2'

loop_
_atom_site_label
_atom_site_type_symbol
_atom_site_fract_x
_atom_site_fract_y
_atom_site_fract_z
_atom_site_U_iso_or_equiv
_atom_site_adp_type
_atom_site_occupancy
_atom_site_symmetry_multiplicity
_atom_site_calc_flag
_atom_site_refinement_flags
Br1 Br 0.48792(4) 0.42524(10) 0.33605(4) 0.0595(2) Uani 1 1 d .
Br2 Br 0.76506(5) 0.90803(11) 0.45923(4) 0.0668(3) Uani 1 1 d .
N1 N 0.5209(3) -0.2660(8) 0.5026(3) 0.0459(17) Uani 1 1 d .
N2 N 0.4588(4) -0.1172(8) 0.4306(3) 0.0484(15) Uani 1 1 d .
N3 N 0.2947(4) 0.1269(9) 0.3580(3) 0.0506(15) Uani 1 1 d .
N4 N 0.2335(4) 0.2685(8) 0.2846(4) 0.0488(17) Uani 1 1 d .
C1 C 0.4589(4) -0.2726(9) 0.4700(4) 0.0442(18) Uani 1 1 d .
H1 H 0.4218 -0.3677 0.4736 0.053 Uiso 1 1 calc R
C2 C 0.5607(5) -0.1017(9) 0.4838(4) 0.054(2) Uani 1 1 d .
H2 H 0.6068 -0.0635 0.4989 0.065 Uiso 1 1 calc R
C3 C 0.5216(4) -0.0078(13) 0.4403(4) 0.056(2) Uani 1 1 d .
H3 H 0.5344 0.1095 0.4203 0.067 Uiso 1 1 calc R
C4 C 0.4011(5) -0.0762(11) 0.3826(4) 0.056(2) Uani 1 1 d .
H4A H 0.3731 -0.1958 0.3739 0.067 Uiso 1 1 calc R
H4B H 0.4243 -0.0330 0.3441 0.067 Uiso 1 1 calc R
C5 C 0.3499(4) 0.0832(10) 0.4066(4) 0.0515(19) Uani 1 1 d .
H5A H 0.3253 0.0385 0.4443 0.062 Uiso 1 1 calc R
H5B H 0.3780 0.2016 0.4164 0.062 Uiso 1 1 calc R
C6 C 0.2948(5) 0.2814(11) 0.3208(5) 0.060(3) Uani 1 1 d .
H6 H 0.3304 0.3809 0.3195 0.072 Uiso 1 1 calc R
C7 C 0.2315(4) 0.0143(12) 0.3479(4) 0.057(2) Uani 1 1 d .
H7 H 0.2181 -0.1014 0.3686 0.069 Uiso 1 1 calc R
C8 C 0.1929(5) 0.1067(10) 0.3018(4) 0.057(2) Uani 1 1 d .
H8 H 0.1477 0.0672 0.2851 0.068 Uiso 1 1 calc R
C9 C 0.5401(4) -0.4003(10) 0.5533(3) 0.0429(16) Uani 1 1 d .
C10 C 0.5900(4) -0.5519(10) 0.5423(3) 0.0444(16) Uani 1 1 d .
C11 C 0.6078(4) -0.6756(11) 0.5928(4) 0.0541(19) Uani 1 1 d .
H11 H 0.6411 -0.7792 0.5870 0.065 Uiso 1 1 calc R
C12 C 0.5765(5) -0.6455(11) 0.6512(4) 0.055(2) Uani 1 1 d .
C13 C 0.5288(5) -0.4889(12) 0.6605(4) 0.056(2) Uani 1 1 d .
H13 H 0.5095 -0.4668 0.7001 0.068 Uiso 1 1 calc R
C14 C 0.5085(5) -0.3613(11) 0.6112(4) 0.0542(19) Uani 1 1 d .
C15 C 0.6286(5) -0.5757(10) 0.4799(4) 0.061(2) Uani 1 1 d .
H15A H 0.5928 -0.5656 0.4469 0.091 Uiso 1 1 calc R
H15B H 0.6522 -0.7029 0.4781 0.091 Uiso 1 1 calc R
H15C H 0.6652 -0.4736 0.4751 0.091 Uiso 1 1 calc R
C16 C 0.5969(7) -0.7756(15) 0.7061(5) 0.091(4) Uani 1 1 d .
H16A H 0.5715 -0.7301 0.7427 0.137 Uiso 1 1 calc R
H16B H 0.6494 -0.7695 0.7129 0.137 Uiso 1 1 calc R
H16C H 0.5827 -0.9098 0.6974 0.137 Uiso 1 1 calc R
C17 C 0.4586(6) -0.1912(14) 0.6237(5) 0.075(3) Uani 1 1 d .
H17A H 0.4756 -0.0775 0.6009 0.112 Uiso 1 1 calc R
H17B H 0.4588 -0.1621 0.6675 0.112 Uiso 1 1 calc R
H17C H 0.4092 -0.2239 0.6107 0.112 Uiso 1 1 calc R
C18 C 0.2132(4) 0.4077(10) 0.2346(4) 0.0475(19) Uani 1 1 d .
C19 C 0.1607(4) 0.5556(10) 0.2483(3) 0.0451(17) Uani 1 1 d .
C20 C 0.1428(5) 0.6831(12) 0.2002(4) 0.057(2) Uani 1 1 d .
H20 H 0.1104 0.7871 0.2083 0.068 Uiso 1 1 calc R
C21 C 0.1710(5) 0.6622(12) 0.1404(4) 0.057(2) Uani 1 1 d .
C22 C 0.2205(5) 0.5107(13) 0.1287(4) 0.059(2) Uani 1 1 d .
H22 H 0.2397 0.4955 0.0887 0.070 Uiso 1 1 calc R
C23 C 0.2421(5) 0.3801(11) 0.1756(4) 0.0539(19) Uani 1 1 d .
C24 C 0.1250(5) 0.5714(11) 0.3106(4) 0.059(2) Uani 1 1 d .
H24A H 0.1009 0.6975 0.3142 0.089 Uiso 1 1 calc R
H24B H 0.1620 0.5593 0.3426 0.089 Uiso 1 1 calc R
H24C H 0.0891 0.4676 0.3153 0.089 Uiso 1 1 calc R
C25 C 0.1468(6) 0.7968(15) 0.0872(6) 0.085(3) Uani 1 1 d .
H25A H 0.1008 0.7495 0.0703 0.128 Uiso 1 1 calc R
H25B H 0.1840 0.7966 0.0552 0.128 Uiso 1 1 calc R
H25C H 0.1402 0.9290 0.1027 0.128 Uiso 1 1 calc R
C26 C 0.2955(6) 0.2131(15) 0.1612(5) 0.083(3) Uani 1 1 d .
H26A H 0.3363 0.2178 0.1899 0.124 Uiso 1 1 calc R
H26B H 0.3137 0.2273 0.1193 0.124 Uiso 1 1 calc R
H26C H 0.2704 0.0885 0.1653 0.124 Uiso 1 1 calc R

loop_
_atom_site_aniso_label
_atom_site_aniso_U_11
_atom_site_aniso_U_22
_atom_site_aniso_U_33
_atom_site_aniso_U_23
_atom_site_aniso_U_13
_atom_site_aniso_U_12
Br1 0.0523(5) 0.0630(4) 0.0631(5) 0.0087(4) -0.0038(4) 0.0002(3)
Br2 0.0485(5) 0.0696(5) 0.0823(6) -0.0207(5) -0.0073(4) 0.0003(4)
N1 0.035(4) 0.049(3) 0.054(4) 0.007(3) -0.006(3) 0.001(3)
N2 0.043(4) 0.048(3) 0.054(4) 0.007(3) -0.006(3) 0.006(3)
N3 0.038(4) 0.057(3) 0.057(4) 0.000(3) -0.009(3) 0.001(3)
N4 0.040(4) 0.050(3) 0.057(4) 0.011(3) -0.011(3) -0.005(3)
C1 0.043(4) 0.043(3) 0.047(5) 0.006(4) -0.006(4) 0.001(3)
C2 0.050(5) 0.056(4) 0.056(5) 0.010(4) -0.015(4) -0.015(4)
C3 0.045(5) 0.059(4) 0.063(5) 0.009(4) -0.005(4) -0.005(4)
C4 0.055(5) 0.064(5) 0.050(5) -0.002(4) -0.009(4) 0.006(4)
C5 0.046(5) 0.056(4) 0.052(5) 0.003(3) -0.010(4) 0.013(3)
C6 0.043(5) 0.040(3) 0.097(8) 0.017(4) -0.015(5) -0.007(3)
C7 0.042(5) 0.059(4) 0.071(5) 0.020(4) -0.009(4) -0.012(3)
C8 0.040(5) 0.060(5) 0.071(5) 0.015(4) -0.015(4) -0.012(3)
C9 0.032(4) 0.050(4) 0.046(4) 0.005(3) -0.004(3) 0.000(3)
C10 0.042(4) 0.048(4) 0.043(4) -0.002(3) -0.007(3) 0.003(3)
C11 0.054(5) 0.045(4) 0.063(5) 0.004(4) -0.008(4) 0.010(4)
C12 0.062(5) 0.049(4) 0.055(5) 0.008(4) -0.004(4) 0.008(4)
C13 0.062(6) 0.055(4) 0.053(5) 0.005(4) 0.004(4) 0.006(4)
C14 0.051(5) 0.053(4) 0.059(5) 0.008(4) -0.006(4) 0.010(4)
C15 0.065(6) 0.063(5) 0.055(5) 0.000(4) 0.002(4) 0.012(4)
C16 0.135(11) 0.083(6) 0.056(6) 0.026(5) 0.000(7) 0.044(6)
C17 0.078(7) 0.076(6) 0.070(6) 0.008(5) 0.022(5) 0.027(5)
C18 0.041(4) 0.051(4) 0.051(5) 0.016(3) -0.015(3) -0.006(3)
C19 0.039(4) 0.046(4) 0.050(4) 0.006(3) -0.006(3) -0.001(3)
C20 0.054(6) 0.054(4) 0.061(5) 0.003(4) -0.008(4) 0.003(4)
C21 0.043(5) 0.059(5) 0.068(6) 0.020(4) -0.001(4) -0.003(4)
C22 0.055(6) 0.075(5) 0.045(4) 0.017(4) 0.001(4) -0.013(4)
C23 0.041(4) 0.060(4) 0.061(5) 0.003(4) 0.010(4) -0.004(4)
C24 0.057(5) 0.058(4) 0.062(5) 0.002(4) 0.001(4) -0.004(3)
C25 0.090(8) 0.085(6) 0.081(7) 0.040(6) -0.002(7) 0.012(6)
C26 0.064(7) 0.078(6) 0.107(8) 0.017(6) 0.018(6) 0.024(5)

loop_
_atom_type_symbol
_atom_type_description
_atom_type_scat_dispersion_real
_atom_type_scat_dispersion_imag
_atom_type_scat_source
C C 0.0033 0.0016 'International Tables Vol C Tables 4.2.6.8 and 6.1.1.4'
H H 0.0000 0.0000 'International Tables Vol C Tables 4.2.6.8 and 6.1.1.4'
N N 0.0061 0.0033 'International Tables Vol C Tables 4.2.6.8 and 6.1.1.4'
Br Br -0.2901 2.4595 'International Tables Vol C Tables 4.2.6.8 and 6.1.1.4'

loop_
_geom_angle_atom_site_label_1
_geom_angle_atom_site_label_2
_geom_angle_atom_site_label_3
_geom_angle
C1 N1 C2 108.3(6)
C1 N1 C9 125.1(6)
C2 N1 C9 126.5(7)
C1 N2 C3 108.9(6)
C1 N2 C4 125.4(6)
C3 N2 C4 125.7(6)
C6 N3 C7 110.0(7)
C6 N3 C5 126.0(7)
C7 N3 C5 123.8(6)
C6 N4 C8 109.6(7)
C6 N4 C18 125.4(6)
C8 N4 C18 125.0(7)
N1 C1 N2 107.9(6)
N1 C1 H1 126.1
N2 C1 H1 126.1
C3 C2 N1 108.2(7)
C3 C2 H2 125.9
N1 C2 H2 125.9
C2 C3 N2 106.8(7)
C2 C3 H3 126.6
N2 C3 H3 126.6
N2 C4 C5 108.9(5)
N2 C4 H4A 109.9
C5 C4 H4A 109.9
N2 C4 H4B 109.9
C5 C4 H4B 109.9
H4A C4 H4B 108.3
N3 C5 C4 108.4(6)
N3 C5 H5A 110.0
C4 C5 H5A 110.0
N3 C5 H5B 110.0
C4 C5 H5B 110.0
H5A C5 H5B 108.4
N3 C6 N4 107.2(7)
N3 C6 H6 126.4
N4 C6 H6 126.4
C8 C7 N3 106.4(7)
C8 C7 H7 126.8
N3 C7 H7 126.8
C7 C8 N4 106.8(7)
C7 C8 H8 126.6
N4 C8 H8 126.6
C10 C9 C14 124.0(7)
C10 C9 N1 119.3(6)
C14 C9 N1 116.7(6)
C9 C10 C11 117.3(7)
C9 C10 C15 121.8(6)
C11 C10 C15 120.7(6)
C12 C11 C10 120.9(7)
C12 C11 H11 119.5
C10 C11 H11 119.5
C13 C12 C11 119.8(7)
C13 C12 C16 119.0(8)
C11 C12 C16 121.1(8)
C12 C13 C14 121.5(8)
C12 C13 H13 119.3
C14 C13 H13 119.3
C9 C14 C13 116.5(7)
C9 C14 C17 123.8(7)
C13 C14 C17 119.7(8)
C10 C15 H15A 109.5
C10 C15 H15B 109.5
H15A C15 H15B 109.5
C10 C15 H15C 109.5
H15A C15 H15C 109.5
H15B C15 H15C 109.5
C12 C16 H16A 109.5
C12 C16 H16B 109.5
H16A C16 H16B 109.5
C12 C16 H16C 109.5
H16A C16 H16C 109.5
H16B C16 H16C 109.5
C14 C17 H17A 109.5
C14 C17 H17B 109.5
H17A C17 H17B 109.5
C14 C17 H17C 109.5
H17A C17 H17C 109.5
H17B C17 H17C 109.5
C23 C18 C19 122.8(7)
C23 C18 N4 119.1(7)
C19 C18 N4 117.9(7)
C20 C19 C18 116.4(7)
C20 C19 C24 121.5(7)
C18 C19 C24 122.0(7)
C19 C20 C21 122.7(8)
C19 C20 H20 118.7
C21 C20 H20 118.7
C22 C21 C20 118.7(7)
C22 C21 C25 119.5(9)
C20 C21 C25 121.7(8)
C21 C22 C23 121.3(8)
C21 C22 H22 119.4
C23 C22 H22 119.4
C18 C23 C22 118.0(7)
C18 C23 C26 121.9(8)
C22 C23 C26 120.1(8)
C19 C24 H24A 109.5
C19 C24 H24B 109.5
H24A C24 H24B 109.5
C19 C24 H24C 109.5
H24A C24 H24C 109.5
H24B C24 H24C 109.5
C21 C25 H25A 109.5
C21 C25 H25B 109.5
H25A C25 H25B 109.5
C21 C25 H25C 109.5
H25A C25 H25C 109.5
H25B C25 H25C 109.5
C23 C26 H26A 109.5
C23 C26 H26B 109.5
H26A C26 H26B 109.5
C23 C26 H26C 109.5
H26A C26 H26C 109.5
H26B C26 H26C 109.5

loop_
_geom_bond_atom_site_label_1
_geom_bond_atom_site_label_2
_geom_bond_distance
N1 C1 1.320(10)
N1 C2 1.382(9)
N1 C9 1.457(9)
N2 C1 1.348(9)
N2 C3 1.369(10)
N2 C4 1.490(10)
N3 C6 1.313(10)
N3 C7 1.388(10)
N3 C5 1.472(9)
N4 C6 1.354(11)
N4 C8 1.366(9)
N4 C18 1.472(9)
C1 H1 0.9300
C2 C3 1.331(10)
C2 H2 0.9300
C3 H3 0.9300
C4 C5 1.510(8)
C4 H4A 0.9700
C4 H4B 0.9700
C5 H5A 0.9700
C5 H5B 0.9700
C6 H6 0.9300
C7 C8 1.361(11)
C7 H7 0.9300
C8 H8 0.9300
C9 C10 1.384(10)
C9 C14 1.389(11)
C10 C11 1.404(11)
C10 C15 1.517(11)
C11 C12 1.388(11)
C11 H11 0.9300
C12 C13 1.378(11)
C12 C16 1.514(12)
C13 C14 1.411(11)
C13 H13 0.9300
C14 C17 1.485(11)
C15 H15A 0.9600
C15 H15B 0.9600
C15 H15C 0.9600
C16 H16A 0.9600
C16 H16B 0.9600
C16 H16C 0.9600
C17 H17A 0.9600
C17 H17B 0.9600
C17 H17C 0.9600
C18 C23 1.379(11)
C18 C19 1.408(10)
C19 C20 1.381(10)
C19 C24 1.487(11)
C20 C21 1.388(12)
C20 H20 0.9300
C21 C22 1.381(13)
C21 C25 1.521(12)
C22 C23 1.394(11)
C22 H22 0.9300
C23 C26 1.516(12)
C24 H24A 0.9600
C24 H24B 0.9600
C24 H24C 0.9600
C25 H25A 0.9600
C25 H25B 0.9600
C25 H25C 0.9600
C26 H26A 0.9600
C26 H26B 0.9600
C26 H26C 0.9600

loop_
_geom_torsion_atom_site_label_1
_geom_torsion_atom_site_label_2
_geom_torsion_atom_site_label_3
_geom_torsion_atom_site_label_4
_geom_torsion
C2 N1 C1 N2 0.5(9)
C9 N1 C1 N2 175.7(6)
C3 N2 C1 N1 -1.8(9)
C4 N2 C1 N1 176.0(7)
C1 N1 C2 C3 1.0(10)
C9 N1 C2 C3 -174.1(7)
N1 C2 C3 N2 -2.0(9)
C1 N2 C3 C2 2.4(9)
C4 N2 C3 C2 -175.4(7)
C1 N2 C4 C5 101.6(8)
C3 N2 C4 C5 -81.1(9)
C6 N3 C5 C4 -103.0(9)
C7 N3 C5 C4 81.5(9)
N2 C4 C5 N3 178.2(7)
C7 N3 C6 N4 -2.1(10)
C5 N3 C6 N4 -178.1(7)
C8 N4 C6 N3 2.6(11)
C18 N4 C6 N3 -177.6(7)
C6 N3 C7 C8 0.7(10)
C5 N3 C7 C8 176.9(7)
N3 C7 C8 N4 0.9(10)
C6 N4 C8 C7 -2.2(10)
C18 N4 C8 C7 178.1(7)
C1 N1 C9 C10 102.6(9)
C2 N1 C9 C10 -83.0(9)
C1 N1 C9 C14 -80.0(10)
C2 N1 C9 C14 94.3(9)
C14 C9 C10 C11 1.7(11)
N1 C9 C10 C11 178.9(6)
C14 C9 C10 C15 -173.8(7)
N1 C9 C10 C15 3.4(10)
C9 C10 C11 C12 -0.2(11)
C15 C10 C11 C12 175.4(8)
C10 C11 C12 C13 -1.8(13)
C10 C11 C12 C16 -178.6(9)
C11 C12 C13 C14 2.4(13)
C16 C12 C13 C14 179.3(9)
C10 C9 C14 C13 -1.2(12)
N1 C9 C14 C13 -178.4(7)
C10 C9 C14 C17 176.1(8)
N1 C9 C14 C17 -1.2(12)
C12 C13 C14 C9 -1.0(12)
C12 C13 C14 C17 -178.3(9)
C6 N4 C18 C23 85.3(11)
C8 N4 C18 C23 -94.9(10)
C6 N4 C18 C19 -99.1(10)
C8 N4 C18 C19 80.6(10)
C23 C18 C19 C20 -4.3(11)
N4 C18 C19 C20 -179.7(6)
C23 C18 C19 C24 174.2(7)
N4 C18 C19 C24 -1.2(10)
C18 C19 C20 C21 3.6(11)
C24 C19 C20 C21 -174.9(8)
C19 C20 C21 C22 -1.6(13)
C19 C20 C21 C25 176.2(8)
C20 C21 C22 C23 0.0(13)
C25 C21 C22 C23 -177.8(8)
C19 C18 C23 C22 2.9(12)
N4 C18 C23 C22 178.3(7)
C19 C18 C23 C26 -176.8(8)
N4 C18 C23 C26 -1.4(12)
C21 C22 C23 C18 -0.7(12)
C21 C22 C23 C26 179.0(9)
